data_7028682
loop_
_publ_author_name
'Biesiada, M.'
'Kourkoumelis, N.'
'Kubicki, M.'
'Owczarzak, A. M.'
'Balas, V.'
'Hadjikakou, S. K.'

_publ_section_title
;
 Fundamental chemistry of iodine. The reaction of di-iodine towards
 thiourea and its methyl-derivative: formation of aminothiazoles and
 aminothiadiazoles through dicationic disulfides.
;
_journal_issue 12
_journal_name_full 'Dalton transactions (Cambridge, England : 2003)'
_journal_page_first 4790
_journal_page_last 4806
_journal_paper_doi 10.1039/c3dt53302f
_journal_volume 43
_journal_year 2014
_chemical_formula_moiety 'C2 H5 N4 S, I'
_chemical_formula_sum 'C2 H5 I N4 S'
_chemical_formula_weight 244.06
_chemical_name_systematic
;
 ?
;
_space_group_IT_number 2
_symmetry_cell_setting triclinic
_symmetry_space_group_name_Hall '-P 1'
_symmetry_space_group_name_H-M 'P -1'
_atom_sites_solution_hydrogens geom
_atom_sites_solution_primary direct
_atom_sites_solution_secondary difmap
_audit_creation_method SHELXL-97
_cell_angle_alpha 113.700(3)
_cell_angle_beta 94.020(3)
_cell_angle_gamma 103.347(3)
_cell_formula_units_Z 2
_cell_length_a 4.5455(2)
_cell_length_b 8.6436(3)
_cell_length_c 9.5497(3)
_cell_measurement_reflns_used 3374
_cell_measurement_temperature 100(1)
_cell_measurement_theta_max 27.6980
_cell_measurement_theta_min 4.2700
_cell_volume 328.64(2)
_computing_cell_refinement
;
CrysAlisPro, Agilent Technologies,
Version 1.171.35.21 (release 20-01-2012 CrysAlis171 .NET)
(compiled Jan 23 2012,18:06:46)
;
_computing_data_collection
;
CrysAlisPro, Agilent Technologies,
Version 1.171.35.21 (release 20-01-2012 CrysAlis171 .NET)
(compiled Jan 23 2012,18:06:46)
;
_computing_data_reduction
;
CrysAlisPro, Agilent Technologies,
Version 1.171.35.21 (release 20-01-2012 CrysAlis171 .NET)
(compiled Jan 23 2012,18:06:46)
;
_computing_structure_refinement 'SHELXL-97 (Sheldrick, 1997)'
_diffrn_ambient_temperature 100(1)
_diffrn_detector_area_resol_mean 16.1544
_diffrn_measured_fraction_theta_full 0.997
_diffrn_measured_fraction_theta_max 0.905
_diffrn_measurement_device_type 'Xcalibur, Eos'
_diffrn_measurement_method '\w scans'
_diffrn_radiation_monochromator graphite
_diffrn_radiation_source 'Enhance (Mo) X-ray Source'
_diffrn_radiation_type 'Mo K\a'
_diffrn_radiation_wavelength 0.7107
_diffrn_reflns_av_R_equivalents 0.0199
_diffrn_reflns_av_sigmaI/netI 0.0198
_diffrn_reflns_limit_h_max 5
_diffrn_reflns_limit_h_min -5
_diffrn_reflns_limit_k_max 11
_diffrn_reflns_limit_k_min -10
_diffrn_reflns_limit_l_max 12
_diffrn_reflns_limit_l_min -12
_diffrn_reflns_number 4992
_diffrn_reflns_theta_full 25.00
_diffrn_reflns_theta_max 28.01
_diffrn_reflns_theta_min 4.28
_exptl_absorpt_coefficient_mu 5.092
_exptl_absorpt_correction_T_max 1.00000
_exptl_absorpt_correction_T_min 0.55728
_exptl_absorpt_correction_type multi-scan
_exptl_absorpt_process_details
;
CrysAlisPro, Agilent Technologies,
Version 1.171.36.24 (release 03-12-2012 CrysAlis171 .NET)
(compiled Dec  3 2012,18:21:49)
Empirical absorption correction using spherical harmonics,
 implemented in SCALE3 ABSPACK scaling algorithm.
;
_exptl_crystal_colour orange
_exptl_crystal_density_diffrn 2.466
_exptl_crystal_density_method 'not measured'
_exptl_crystal_description prism
_exptl_crystal_F_000 228
_exptl_crystal_size_max 0.12
_exptl_crystal_size_mid 0.05
_exptl_crystal_size_min 0.05
_refine_diff_density_max 1.147
_refine_diff_density_min -0.513
_refine_diff_density_rms 0.112
_refine_ls_extinction_method none
_refine_ls_goodness_of_fit_ref 1.073
_refine_ls_hydrogen_treatment constr
_refine_ls_matrix_type full
_refine_ls_number_parameters 73
_refine_ls_number_reflns 1433
_refine_ls_number_restraints 0
_refine_ls_restrained_S_all 1.073
_refine_ls_R_factor_all 0.0192
_refine_ls_R_factor_gt 0.0173
_refine_ls_shift/su_max 0.001
_refine_ls_shift/su_mean 0.000
_refine_ls_structure_factor_coef Fsqd
_refine_ls_weighting_details 'calc w=1/[\s^2^(Fo^2^)+(0.0252P)^2^+0.0930P] where P=(Fo^2^+2Fc^2^)/3'
_refine_ls_weighting_scheme calc
_refine_ls_wR_factor_gt 0.0413
_refine_ls_wR_factor_ref 0.0419
_reflns_number_gt 1362
_reflns_number_total 1433
_reflns_threshold_expression >2\s(I)
_cod_data_source_file c3dt53302f.txt
_cod_data_source_block 6
_cod_database_code 7028682

loop_
_symmetry_equiv_pos_as_xyz
'x, y, z'
'-x, -y, -z'

loop_
_atom_site_label
_atom_site_type_symbol
_atom_site_fract_x
_atom_site_fract_y
_atom_site_fract_z
_atom_site_U_iso_or_equiv
_atom_site_adp_type
_atom_site_occupancy
_atom_site_symmetry_multiplicity
_atom_site_calc_flag
_atom_site_refinement_flags
I1 I 0.35538(4) 0.10593(2) 0.341132(17) 0.01509(7) Uani 1 1 d .
S1 S -0.15585(15) 0.52227(9) 0.66265(7) 0.01554(14) Uani 1 1 d .
N2 N -0.0226(5) 0.3532(3) 0.6592(3) 0.0170(5) Uani 1 1 d .
H2 H -0.0804 0.2471 0.5816 0.020 Uiso 1 1 calc R
C3 C 0.1793(6) 0.3986(3) 0.7871(3) 0.0139(5) Uani 1 1 d .
N31 N 0.3179(5) 0.2880(3) 0.8080(3) 0.0177(5) Uani 1 1 d .
H31A H 0.2779 0.1794 0.7356 0.021 Uiso 1 1 calc R
H31B H 0.4497 0.3234 0.8942 0.021 Uiso 1 1 calc R
N4 N 0.2363(5) 0.5649(3) 0.8957(2) 0.0142(4) Uani 1 1 d .
C5 C 0.0766(6) 0.6492(4) 0.8457(3) 0.0148(5) Uani 1 1 d .
N51 N 0.0856(6) 0.8144(3) 0.9262(3) 0.0223(5) Uani 1 1 d .
H51A H 0.2025 0.8758 1.0189 0.027 Uiso 1 1 calc R
H51B H -0.0251 0.8639 0.8874 0.027 Uiso 1 1 calc R

loop_
_atom_site_aniso_label
_atom_site_aniso_U_11
_atom_site_aniso_U_22
_atom_site_aniso_U_33
_atom_site_aniso_U_23
_atom_site_aniso_U_13
_atom_site_aniso_U_12
I1 0.01551(10) 0.01309(10) 0.01208(10) 0.00150(7) -0.00240(6) 0.00443(7)
S1 0.0178(3) 0.0155(3) 0.0105(3) 0.0027(3) -0.0003(2) 0.0060(3)
N2 0.0197(12) 0.0115(11) 0.0133(11) -0.0007(9) -0.0027(9) 0.0052(9)
C3 0.0136(12) 0.0141(13) 0.0123(12) 0.0046(10) 0.0027(9) 0.0026(10)
N31 0.0216(12) 0.0110(12) 0.0148(11) 0.0005(9) -0.0031(9) 0.0055(9)
N4 0.0165(11) 0.0131(11) 0.0106(10) 0.0027(9) -0.0001(8) 0.0051(9)
C5 0.0177(13) 0.0165(14) 0.0089(11) 0.0037(10) 0.0023(10) 0.0058(11)
N51 0.0345(14) 0.0176(13) 0.0121(11) 0.0013(10) -0.0036(10) 0.0140(11)

loop_
_atom_type_symbol
_atom_type_description
_atom_type_scat_dispersion_real
_atom_type_scat_dispersion_imag
_atom_type_scat_source
C C 0.0033 0.0016 'International Tables Vol C Tables 4.2.6.8 and 6.1.1.4'
H H 0.0000 0.0000 'International Tables Vol C Tables 4.2.6.8 and 6.1.1.4'
N N 0.0061 0.0033 'International Tables Vol C Tables 4.2.6.8 and 6.1.1.4'
S S 0.1246 0.1234 'International Tables Vol C Tables 4.2.6.8 and 6.1.1.4'
I I -0.4742 1.8119 'International Tables Vol C Tables 4.2.6.8 and 6.1.1.4'

loop_
_geom_angle_atom_site_label_1
_geom_angle_atom_site_label_2
_geom_angle_atom_site_label_3
_geom_angle
N2 S1 C5 87.06(12)
C3 N2 S1 112.62(19)
C3 N2 H2 123.7
S1 N2 H2 123.7
N31 C3 N2 122.9(2)
N31 C3 N4 121.2(2)
N2 C3 N4 115.9(2)
C3 N31 H31A 120.0
C3 N31 H31B 120.0
H31A N31 H31B 120.0
C5 N4 C3 109.5(2)
N51 C5 N4 123.7(2)
N51 C5 S1 121.4(2)
N4 C5 S1 114.9(2)
C5 N51 H51A 120.0
C5 N51 H51B 120.0
H51A N51 H51B 120.0

loop_
_geom_bond_atom_site_label_1
_geom_bond_atom_site_label_2
_geom_bond_distance
S1 N2 1.696(2)
S1 C5 1.744(3)
N2 C3 1.334(3)
N2 H2 0.8800
C3 N31 1.328(3)
C3 N4 1.342(3)
N31 H31A 0.8800
N31 H31B 0.8800
N4 C5 1.327(3)
C5 N51 1.310(4)
N51 H51A 0.8800
N51 H51B 0.8800

loop_
_geom_hbond_atom_site_label_D
_geom_hbond_atom_site_label_H
_geom_hbond_atom_site_label_A
_geom_hbond_distance_DH
_geom_hbond_distance_HA
_geom_hbond_distance_DA
_geom_hbond_angle_DHA
_geom_hbond_site_symmetry_A
N2 H2 I1 0.88 2.97 3.546(2) 124.8 1_455
N31 H31B N4 0.88 2.10 2.974(3) 173.9 2_667
N31 H31A I1 0.88 3.14 3.697(2) 123.0 2_556
N51 H51B I1 0.88 2.70 3.513(2) 155.1 2_566
N51 H51A I1 0.88 2.84 3.664(2) 157.1 1_566

loop_
_geom_torsion_atom_site_label_1
_geom_torsion_atom_site_label_2
_geom_torsion_atom_site_label_3
_geom_torsion_atom_site_label_4
_geom_torsion
C5 S1 N2 C3 -0.6(2)
S1 N2 C3 N31 -178.6(2)
S1 N2 C3 N4 1.4(3)
N31 C3 N4 C5 178.4(2)
N2 C3 N4 C5 -1.6(3)
C3 N4 C5 N51 -179.7(2)
C3 N4 C5 S1 1.1(3)
N2 S1 C5 N51 -179.5(2)
N2 S1 C5 N4 -0.3(2)
